data_4123084
loop_
_publ_author_name
'Zhao, Wei'
'McCarthy, Sean M.'
'Lai, Ting Yi'
'Yennawar, Hemant P.'
'Radosevich, Alexander T.'

_publ_section_title
;
 Reversible Intermolecular E-H Oxidative Addition to a Geometrically
 Deformed and Structurally Dynamic Phosphorous Triamide.
;
_journal_name_full 'Journal of the American Chemical Society'
_journal_page_first 141203102325001
_journal_paper_doi 10.1021/ja510558d
_journal_year 2014
_chemical_formula_moiety 'C18 H24 N3 O P'
_chemical_formula_sum 'C18 H24 N3 O P'
_chemical_formula_weight 329.37
_chemical_name_systematic
; 
 ? 
;
_space_group_IT_number 14
_symmetry_cell_setting monoclinic
_symmetry_space_group_name_Hall '-P 2ybc'
_symmetry_space_group_name_H-M 'P 1 21/c 1'
_atom_sites_solution_hydrogens geom
_atom_sites_solution_primary direct
_atom_sites_solution_secondary difmap
_audit_creation_method SHELXL-97
_cell_angle_alpha 90.00
_cell_angle_beta 96.614(3)
_cell_angle_gamma 90.00
_cell_formula_units_Z 4
_cell_length_a 6.0200(12)
_cell_length_b 18.018(4)
_cell_length_c 15.917(3)
_cell_measurement_reflns_used 5897
_cell_measurement_temperature 193(2)
_cell_measurement_theta_max 28.888
_cell_measurement_theta_min 2.601
_cell_volume 1715.0(6)
_computing_cell_refinement 'Bruker SMART'
_computing_data_collection 'Bruker SMART'
_computing_data_reduction 'Bruker SAINT'
_computing_molecular_graphics 'Bruker SHELXTL'
_computing_publication_material 'Bruker SHELXTL'
_computing_structure_refinement 'SHELXL-97 (Sheldrick, 1997)'
_computing_structure_solution 'SHELXS-97 (Sheldrick, 1990)'
_diffrn_ambient_temperature 193(2)
_diffrn_detector_area_resol_mean 8.34
_diffrn_measured_fraction_theta_full 0.948
_diffrn_measured_fraction_theta_max 0.948
_diffrn_measurement_device_type 'CCD area detector'
_diffrn_measurement_method 'phi and omega scans'
_diffrn_radiation_monochromator graphite
_diffrn_radiation_source 'fine-focus sealed tube'
_diffrn_radiation_type MoK\a
_diffrn_radiation_wavelength 0.71073
_diffrn_reflns_av_R_equivalents 0.0180
_diffrn_reflns_av_sigmaI/netI 0.0199
_diffrn_reflns_limit_h_max 7
_diffrn_reflns_limit_h_min -8
_diffrn_reflns_limit_k_max 24
_diffrn_reflns_limit_k_min -19
_diffrn_reflns_limit_l_max 20
_diffrn_reflns_limit_l_min -21
_diffrn_reflns_number 11799
_diffrn_reflns_theta_full 28.32
_diffrn_reflns_theta_max 28.32
_diffrn_reflns_theta_min 1.71
_exptl_absorpt_coefficient_mu 0.169
_exptl_absorpt_correction_T_max 0.9833
_exptl_absorpt_correction_T_min 0.9703
_exptl_absorpt_correction_type multi-scan
_exptl_absorpt_process_details SADABS
_exptl_crystal_colour colorless
_exptl_crystal_density_diffrn 1.276
_exptl_crystal_density_method 'not measured'
_exptl_crystal_description block
_exptl_crystal_F_000 704
_exptl_crystal_size_max 0.18
_exptl_crystal_size_mid 0.16
_exptl_crystal_size_min 0.10
_refine_diff_density_max 0.340
_refine_diff_density_min -0.279
_refine_diff_density_rms 0.059
_refine_ls_extinction_method none
_refine_ls_goodness_of_fit_ref 0.703
_refine_ls_hydrogen_treatment mixed
_refine_ls_matrix_type full
_refine_ls_number_parameters 217
_refine_ls_number_reflns 4034
_refine_ls_number_restraints 0
_refine_ls_restrained_S_all 0.703
_refine_ls_R_factor_all 0.0440
_refine_ls_R_factor_gt 0.0393
_refine_ls_shift/su_max 0.060
_refine_ls_shift/su_mean 0.008
_refine_ls_structure_factor_coef Fsqd
_refine_ls_weighting_details 'calc w=1/[\s^2^(Fo^2^)+(0.1253P)^2^+0.6470P] where P=(Fo^2^+2Fc^2^)/3'
_refine_ls_weighting_scheme calc
_refine_ls_wR_factor_gt 0.1176
_refine_ls_wR_factor_ref 0.1262
_reflns_number_gt 3560
_reflns_number_total 4034
_reflns_threshold_expression >2sigma(I)
_cod_data_source_file ja510558d_si_002.cif
_cod_data_source_block 2-[H][OtBu]
_cod_depositor_comments
;
The following automatic conversions were performed:

'_symmetry_cell_setting' value 'Monoclinic' changed to 'monoclinic'
according to
/home/saulius/struct/COD-crude-data--automatic-downloads/rss-feeds/ACS/lib/dictionaries/cif_core.dic
dictionary named 'cif_core.dic' version 2.4.2 from 2011-04-26.

Automatic conversion script
Id: cif_fix_values 2935 2014-11-11 08:27:57Z andrius 
;
_cod_original_cell_volume 1714.9(6)
_cod_original_sg_symbol_H-M P2(1)/c
_cod_database_code 4123084

loop_
_symmetry_equiv_pos_as_xyz
'x, y, z'
'-x, y+1/2, -z+1/2'
'-x, -y, -z'
'x, -y-1/2, z-1/2'

loop_
_atom_site_label
_atom_site_type_symbol
_atom_site_fract_x
_atom_site_fract_y
_atom_site_fract_z
_atom_site_U_iso_or_equiv
_atom_site_adp_type
_atom_site_occupancy
_atom_site_symmetry_multiplicity
_atom_site_calc_flag
_atom_site_refinement_flags
C12 C -0.0702(2) 0.16693(7) 0.43959(9) 0.0407(3) Uani 1 1 d .
C11 C -0.1318(3) 0.09410(8) 0.45227(11) 0.0518(4) Uani 1 1 d .
H11 H -0.0419 0.0632 0.4908 0.062 Uiso 1 1 calc R
C10 C -0.3262(3) 0.06699(8) 0.40799(11) 0.0569(4) Uani 1 1 d .
H10 H -0.3682 0.0168 0.4154 0.068 Uiso 1 1 calc R
C9 C -0.4595(3) 0.11200(9) 0.35336(11) 0.0549(4) Uani 1 1 d .
H9 H -0.5924 0.0924 0.3235 0.066 Uiso 1 1 calc R
C8 C -0.4023(3) 0.18604(8) 0.34112(9) 0.0453(3) Uani 1 1 d .
H8 H -0.4970 0.2172 0.3046 0.054 Uiso 1 1 calc R
C7 C -0.2056(2) 0.21295(7) 0.38309(8) 0.0361(3) Uani 1 1 d .
C1 C -0.1148(2) 0.33199(7) 0.31341(8) 0.0327(3) Uani 1 1 d .
C2 C -0.2767(2) 0.34190(7) 0.24494(9) 0.0401(3) Uani 1 1 d .
H2 H -0.4076 0.3121 0.2386 0.048 Uiso 1 1 calc R
C3 C -0.2433(3) 0.39662(8) 0.18552(9) 0.0469(3) Uani 1 1 d .
H3 H -0.3529 0.4039 0.1383 0.056 Uiso 1 1 calc R
C4 C -0.0542(3) 0.44007(8) 0.19423(9) 0.0462(3) Uani 1 1 d .
H4 H -0.0359 0.4773 0.1534 0.055 Uiso 1 1 calc R
C5 C 0.1108(2) 0.43019(8) 0.26220(9) 0.0403(3) Uani 1 1 d .
H5 H 0.2424 0.4597 0.2677 0.048 Uiso 1 1 calc R
C6 C 0.0782(2) 0.37631(7) 0.32163(8) 0.0333(3) Uani 1 1 d .
C15 C 0.0144(2) 0.36245(8) 0.60903(8) 0.0354(3) Uani 1 1 d .
C16 C -0.2107(2) 0.38227(10) 0.63703(10) 0.0482(4) Uani 1 1 d .
H16A H -0.2806 0.4216 0.6005 0.072 Uiso 1 1 calc R
H16B H -0.1896 0.3997 0.6957 0.072 Uiso 1 1 calc R
H16C H -0.3073 0.3383 0.6329 0.072 Uiso 1 1 calc R
C17 C 0.1210(3) 0.30048(9) 0.66467(10) 0.0491(4) Uani 1 1 d .
H17A H 0.0313 0.2552 0.6552 0.074 Uiso 1 1 calc R
H17B H 0.1277 0.3151 0.7242 0.074 Uiso 1 1 calc R
H17C H 0.2726 0.2911 0.6505 0.074 Uiso 1 1 calc R
C18 C 0.1627(2) 0.43057(9) 0.61009(10) 0.0461(3) Uani 1 1 d .
H18A H 0.3081 0.4166 0.5927 0.069 Uiso 1 1 calc R
H18B H 0.1842 0.4513 0.6674 0.069 Uiso 1 1 calc R
H18C H 0.0917 0.4678 0.5708 0.069 Uiso 1 1 calc R
C13 C 0.4271(2) 0.39940(9) 0.41511(10) 0.0468(3) Uani 1 1 d .
H13A H 0.5050 0.4046 0.3647 0.070 Uiso 1 1 calc R
H13B H 0.5234 0.3730 0.4592 0.070 Uiso 1 1 calc R
H13C H 0.3914 0.4487 0.4359 0.070 Uiso 1 1 calc R
C14 C 0.2847(3) 0.16431(9) 0.53304(11) 0.0546(4) Uani 1 1 d .
H14A H 0.2203 0.1501 0.5845 0.082 Uiso 1 1 calc R
H14B H 0.4143 0.1966 0.5479 0.082 Uiso 1 1 calc R
H14C H 0.3318 0.1196 0.5048 0.082 Uiso 1 1 calc R
H1P H 0.306(2) 0.3021(8) 0.5126(10) 0.028(3) Uiso 1 1 d .
N3 N 0.1177(2) 0.20379(6) 0.47645(8) 0.0423(3) Uani 1 1 d .
N1 N -0.10651(19) 0.28243(6) 0.38058(7) 0.0348(2) Uani 1 1 d .
N2 N 0.22130(17) 0.35763(6) 0.39378(7) 0.0365(2) Uani 1 1 d .
O1 O -0.04334(14) 0.33745(5) 0.52159(6) 0.0353(2) Uani 1 1 d .
P1 P 0.11825(5) 0.297215(18) 0.46148(2) 0.03306(12) Uani 1 1 d .

loop_
_atom_site_aniso_label
_atom_site_aniso_U_11
_atom_site_aniso_U_22
_atom_site_aniso_U_33
_atom_site_aniso_U_23
_atom_site_aniso_U_13
_atom_site_aniso_U_12
C12 0.0531(8) 0.0363(6) 0.0333(7) -0.0018(5) 0.0076(6) 0.0121(5)
C11 0.0760(11) 0.0353(7) 0.0458(8) 0.0020(6) 0.0140(8) 0.0131(7)
C10 0.0876(12) 0.0355(7) 0.0501(9) -0.0035(6) 0.0191(9) -0.0055(7)
C9 0.0721(11) 0.0505(8) 0.0424(8) -0.0072(6) 0.0080(7) -0.0171(7)
C8 0.0569(8) 0.0458(7) 0.0319(7) -0.0008(5) -0.0004(6) -0.0080(6)
C7 0.0476(7) 0.0338(6) 0.0267(6) -0.0023(4) 0.0038(5) 0.0036(5)
C1 0.0391(6) 0.0335(6) 0.0244(6) -0.0021(4) -0.0009(5) 0.0067(4)
C2 0.0449(7) 0.0408(7) 0.0318(7) 0.0004(5) -0.0081(5) 0.0005(5)
C3 0.0572(8) 0.0488(8) 0.0312(7) 0.0050(5) -0.0099(6) 0.0041(6)
C4 0.0613(9) 0.0449(7) 0.0318(7) 0.0061(5) 0.0030(6) 0.0025(6)
C5 0.0457(7) 0.0437(7) 0.0321(7) -0.0004(5) 0.0069(5) 0.0003(5)
C6 0.0354(6) 0.0389(6) 0.0253(6) -0.0037(4) 0.0016(5) 0.0069(5)
C15 0.0295(6) 0.0499(7) 0.0259(6) -0.0064(5) -0.0010(4) 0.0003(5)
C16 0.0334(6) 0.0696(9) 0.0426(8) -0.0129(7) 0.0081(6) -0.0010(6)
C17 0.0501(8) 0.0656(10) 0.0298(8) 0.0035(6) -0.0029(6) 0.0044(7)
C18 0.0377(7) 0.0568(8) 0.0438(8) -0.0108(6) 0.0051(6) -0.0053(6)
C13 0.0303(6) 0.0685(10) 0.0412(8) -0.0011(6) 0.0029(5) -0.0020(6)
C14 0.0578(9) 0.0585(9) 0.0462(9) 0.0115(7) -0.0001(7) 0.0298(7)
N3 0.0458(7) 0.0413(6) 0.0383(6) 0.0040(4) -0.0013(5) 0.0166(5)
N1 0.0400(6) 0.0352(5) 0.0271(6) 0.0005(4) -0.0048(4) 0.0032(4)
N2 0.0314(5) 0.0468(6) 0.0303(6) -0.0006(4) -0.0014(4) 0.0041(4)
O1 0.0298(4) 0.0473(5) 0.0268(5) -0.0060(3) -0.0045(3) 0.0079(3)
P1 0.03092(18) 0.0405(2) 0.0264(2) -0.00007(11) -0.00248(13) 0.00952(11)

loop_
_atom_type_symbol
_atom_type_description
_atom_type_scat_dispersion_real
_atom_type_scat_dispersion_imag
_atom_type_scat_source
C C 0.0033 0.0016 'International Tables Vol C Tables 4.2.6.8 and 6.1.1.4'
H H 0.0000 0.0000 'International Tables Vol C Tables 4.2.6.8 and 6.1.1.4'
N N 0.0061 0.0033 'International Tables Vol C Tables 4.2.6.8 and 6.1.1.4'
O O 0.0106 0.0060 'International Tables Vol C Tables 4.2.6.8 and 6.1.1.4'
P P 0.1023 0.0942 'International Tables Vol C Tables 4.2.6.8 and 6.1.1.4'

loop_
_geom_angle_atom_site_label_1
_geom_angle_atom_site_label_2
_geom_angle_atom_site_label_3
_geom_angle
N3 C12 C11 127.80(14)
N3 C12 C7 111.86(12)
C11 C12 C7 120.34(15)
C12 C11 C10 119.02(15)
C12 C11 H11 120.5
C10 C11 H11 120.5
C9 C10 C11 120.71(15)
C9 C10 H10 119.6
C11 C10 H10 119.6
C10 C9 C8 121.02(16)
C10 C9 H9 119.5
C8 C9 H9 119.5
C7 C8 C9 118.68(15)
C7 C8 H8 120.7
C9 C8 H8 120.7
N1 C7 C8 130.58(13)
N1 C7 C12 109.24(12)
C8 C7 C12 120.18(13)
N1 C1 C2 130.31(12)
N1 C1 C6 109.74(11)
C2 C1 C6 119.95(12)
C1 C2 C3 118.67(13)
C1 C2 H2 120.7
C3 C2 H2 120.7
C4 C3 C2 121.04(13)
C4 C3 H3 119.5
C2 C3 H3 119.5
C3 C4 C5 120.87(13)
C3 C4 H4 119.6
C5 C4 H4 119.6
C6 C5 C4 118.41(13)
C6 C5 H5 120.8
C4 C5 H5 120.8
N2 C6 C5 127.51(13)
N2 C6 C1 111.44(11)
C5 C6 C1 121.05(12)
O1 C15 C16 103.24(10)
O1 C15 C17 111.43(11)
C16 C15 C17 109.44(12)
O1 C15 C18 109.52(11)
C16 C15 C18 110.54(12)
C17 C15 C18 112.31(12)
C15 C16 H16A 109.5
C15 C16 H16B 109.5
H16A C16 H16B 109.5
C15 C16 H16C 109.5
H16A C16 H16C 109.5
H16B C16 H16C 109.5
C15 C17 H17A 109.5
C15 C17 H17B 109.5
H17A C17 H17B 109.5
C15 C17 H17C 109.5
H17A C17 H17C 109.5
H17B C17 H17C 109.5
C15 C18 H18A 109.5
C15 C18 H18B 109.5
H18A C18 H18B 109.5
C15 C18 H18C 109.5
H18A C18 H18C 109.5
H18B C18 H18C 109.5
N2 C13 H13A 109.5
N2 C13 H13B 109.5
H13A C13 H13B 109.5
N2 C13 H13C 109.5
H13A C13 H13C 109.5
H13B C13 H13C 109.5
N3 C14 H14A 109.5
N3 C14 H14B 109.5
H14A C14 H14B 109.5
N3 C14 H14C 109.5
H14A C14 H14C 109.5
H14B C14 H14C 109.5
C12 N3 C14 120.05(13)
C12 N3 P1 115.52(9)
C14 N3 P1 123.92(12)
C1 N1 C7 128.59(11)
C1 N1 P1 114.72(9)
C7 N1 P1 114.07(9)
C6 N2 C13 119.69(12)
C6 N2 P1 116.16(9)
C13 N2 P1 123.13(10)
C15 O1 P1 127.44(8)
O1 P1 N2 112.18(5)
O1 P1 N3 110.54(6)
N2 P1 N3 136.91(6)
O1 P1 N1 92.08(5)
N2 P1 N1 86.54(5)
N3 P1 N1 86.53(6)
O1 P1 H1P 97.9(6)
N2 P1 H1P 89.9(6)
N3 P1 H1P 89.7(6)
N1 P1 H1P 170.0(6)

loop_
_geom_bond_atom_site_label_1
_geom_bond_atom_site_label_2
_geom_bond_distance
C12 N3 1.383(2)
C12 C11 1.385(2)
C12 C7 1.4112(19)
C11 C10 1.384(3)
C11 H11 0.9500
C10 C9 1.377(3)
C10 H10 0.9500
C9 C8 1.397(2)
C9 H9 0.9500
C8 C7 1.379(2)
C8 H8 0.9500
C7 N1 1.3893(17)
C1 N1 1.3895(16)
C1 C2 1.3871(18)
C1 C6 1.4037(18)
C2 C3 1.3968(19)
C2 H2 0.9500
C3 C4 1.375(2)
C3 H3 0.9500
C4 C5 1.393(2)
C4 H4 0.9500
C5 C6 1.3850(18)
C5 H5 0.9500
C6 N2 1.3951(17)
C15 O1 1.4661(15)
C15 C16 1.5171(17)
C15 C17 1.520(2)
C15 C18 1.517(2)
C16 H16A 0.9800
C16 H16B 0.9800
C16 H16C 0.9800
C17 H17A 0.9800
C17 H17B 0.9800
C17 H17C 0.9800
C18 H18A 0.9800
C18 H18B 0.9800
C18 H18C 0.9800
C13 N2 1.4557(18)
C13 H13A 0.9800
C13 H13B 0.9800
C13 H13C 0.9800
C14 N3 1.4559(17)
C14 H14A 0.9800
C14 H14B 0.9800
C14 H14C 0.9800
N3 P1 1.7001(13)
N1 P1 1.7773(12)
N2 P1 1.6985(12)
O1 P1 1.6129(9)
P1 H1P 1.319(15)

loop_
_geom_torsion_atom_site_label_1
_geom_torsion_atom_site_label_2
_geom_torsion_atom_site_label_3
_geom_torsion_atom_site_label_4
_geom_torsion
N3 C12 C11 C10 -179.00(14)
C7 C12 C11 C10 0.8(2)
C12 C11 C10 C9 -1.3(2)
C11 C10 C9 C8 0.0(3)
C10 C9 C8 C7 1.8(2)
C9 C8 C7 N1 177.85(14)
C9 C8 C7 C12 -2.4(2)
N3 C12 C7 N1 0.73(15)
C11 C12 C7 N1 -179.07(12)
N3 C12 C7 C8 -179.11(12)
C11 C12 C7 C8 1.1(2)
N1 C1 C2 C3 179.95(13)
C6 C1 C2 C3 -0.31(19)
C1 C2 C3 C4 0.0(2)
C2 C3 C4 C5 0.7(2)
C3 C4 C5 C6 -1.0(2)
C4 C5 C6 N2 180.00(12)
C4 C5 C6 C1 0.71(19)
N1 C1 C6 N2 0.34(14)
C2 C1 C6 N2 -179.44(11)
N1 C1 C6 C5 179.74(11)
C2 C1 C6 C5 -0.04(18)
C11 C12 N3 C14 3.3(2)
C7 C12 N3 C14 -176.48(12)
C11 C12 N3 P1 -168.84(12)
C7 C12 N3 P1 11.37(15)
C2 C1 N1 C7 27.2(2)
C6 C1 N1 C7 -152.55(12)
C2 C1 N1 P1 -172.46(11)
C6 C1 N1 P1 7.78(13)
C8 C7 N1 C1 -31.7(2)
C12 C7 N1 C1 148.53(12)
C8 C7 N1 P1 167.92(12)
C12 C7 N1 P1 -11.90(13)
C5 C6 N2 C13 3.00(19)
C1 C6 N2 C13 -177.65(11)
C5 C6 N2 P1 171.83(11)
C1 C6 N2 P1 -8.82(13)
C16 C15 O1 P1 -169.92(10)
C17 C15 O1 P1 -52.55(15)
C18 C15 O1 P1 72.32(14)
C15 O1 P1 N2 -98.74(11)
C15 O1 P1 N3 87.08(11)
C15 O1 P1 N1 174.15(10)
C6 N2 P1 O1 -80.02(10)
C13 N2 P1 O1 88.38(11)
C6 N2 P1 N3 91.99(11)
C13 N2 P1 N3 -99.61(13)
C6 N2 P1 N1 10.82(9)
C13 N2 P1 N1 179.22(11)
C12 N3 P1 O1 76.07(11)
C14 N3 P1 O1 -95.73(12)
C12 N3 P1 N2 -96.03(12)
C14 N3 P1 N2 92.17(14)
C12 N3 P1 N1 -14.85(10)
C14 N3 P1 N1 173.34(12)
C1 N1 P1 O1 101.54(9)
C7 N1 P1 O1 -95.21(10)
C1 N1 P1 N2 -10.56(9)
C7 N1 P1 N2 152.68(10)
C1 N1 P1 N3 -148.00(10)
C7 N1 P1 N3 15.24(9)
